data_4002413
loop_
_publ_author_name
'McCabe, E.E.'
'Greaves, C.'

_publ_section_title
;
 Synthesis and structural and magnetic characterization of mixed
 manganese-copper n = 1 Ruddlesden-Popper phases
;
_journal_name_full 'Chemistry of Materials (1,1989-)'
_journal_page_first 5774
_journal_page_last 5781
_journal_volume 18
_journal_year 2006
_chemical_formula_sum 'Cu0.5 Mn0.5 O4 Pr Sr'
_chemical_name_systematic '(Pr Sr) (Mn0.5 Cu0.5) O4'
_space_group_IT_number 139
_symmetry_space_group_name_Hall '-I 4 2'
_symmetry_space_group_name_H-M 'I 4/m m m'
_cell_angle_alpha 90
_cell_angle_beta 90
_cell_angle_gamma 90
_cell_formula_units_Z 2
_cell_length_a 3.79161
_cell_length_b 3.79161
_cell_length_c 12.716
_cell_volume 182.809
_citation_journal_id_ASTM CMATEX
_cod_data_source_file McCabe_CMATEX_2006_1177.cif
_cod_data_source_block Cu0.5Mn0.5O4Pr1Sr1
_cod_original_cell_volume 182.8091
_cod_original_formula_sum 'Cu0.5 Mn0.5 O4 Pr1 Sr1'
_cod_database_code 4002413

loop_
_symmetry_equiv_pos_as_xyz
x,y,z
-y,x,z
-x,-y,z
y,-x,z
x,-y,-z
y,x,-z
-x,y,-z
-y,-x,-z
-x,-y,-z
y,-x,-z
x,y,-z
-y,x,-z
-x,y,z
-y,-x,z
x,-y,z
y,x,z
x+1/2,y+1/2,z+1/2
-y+1/2,x+1/2,z+1/2
-x+1/2,-y+1/2,z+1/2
y+1/2,-x+1/2,z+1/2
x+1/2,-y+1/2,-z+1/2
y+1/2,x+1/2,-z+1/2
-x+1/2,y+1/2,-z+1/2
-y+1/2,-x+1/2,-z+1/2
-x+1/2,-y+1/2,-z+1/2
y+1/2,-x+1/2,-z+1/2
x+1/2,y+1/2,-z+1/2
-y+1/2,x+1/2,-z+1/2
-x+1/2,y+1/2,z+1/2
-y+1/2,-x+1/2,z+1/2
x+1/2,-y+1/2,z+1/2
y+1/2,x+1/2,z+1/2

loop_
_atom_site_label
_atom_site_type_symbol
_atom_site_fract_x
_atom_site_fract_y
_atom_site_fract_z
_atom_site_occupancy
_atom_site_U_iso_or_equiv
Sr1 Sr+2 0 0 0.35815 0.5 0.0
Pr1 Pr+3 0 0 0.35815 0.5 0.0
Cu1 Cu+2 0 0 0 0.5 0.0
Mn1 Mn+4 0 0 0 0.5 0.0
O2 O-2 0 0 0.1684 1 0.0
O1 O-2 0 0.5 0 1 0.0
